data_1554270
loop_
_publ_author_name
'Li, Wan-Shan'
'Yang, Yang'
'Liu, Jun-Jun'
'Shen, Li'
'Shi, Zhi'
'Wu, Jun'

_publ_section_title
;
 Scaffold diversity-oriented synthesis of limonoid dimers: discovery of an
 axially chiral agent within vivoanti-breast cancer activity
;
_journal_issue 7
_journal_name_full 'Organic Chemistry Frontiers'
_journal_page_first 1079
_journal_paper_doi 10.1039/C8QO00154E
_journal_volume 5
_journal_year 2018
_chemical_absolute_configuration unk
_chemical_formula_moiety '4(C2 H3 N), C70 H84 O22'
_chemical_formula_sum 'C78 H96 N4 O22'
_chemical_formula_weight 1441.59
_space_group_crystal_system orthorhombic
_space_group_IT_number 20
_space_group_name_Hall 'C 2c 2'
_space_group_name_H-M_alt 'C 2 2 21'
_atom_sites_solution_hydrogens geom
_atom_sites_solution_primary direct
_atom_sites_solution_secondary difmap
_audit_creation_date 2016-07-16
_audit_creation_method
;
Olex2 1.2
(compiled 2016.02.19 svn.r3266 for OlexSys, GUI svn.r5155)
;
_audit_update_record
;
2018-01-24 deposited with the CCDC.
2018-03-09 downloaded from the CCDC.
;
_cell_angle_alpha 90.00
_cell_angle_beta 90.00
_cell_angle_gamma 90.00
_cell_formula_units_Z 4
_cell_length_a 10.70154(11)
_cell_length_b 27.4281(3)
_cell_length_c 26.4591(3)
_cell_measurement_reflns_used 29640
_cell_measurement_temperature 150(2)
_cell_measurement_theta_max 66.9270
_cell_measurement_theta_min 3.3090
_cell_volume 7766.35(15)
_computing_cell_refinement
;
CrysAlisPro, Agilent Technologies,
Version 1.171.37.34 (release 22-05-2014 CrysAlis171 .NET)
(compiled May 22 2014,16:03:01)
;
_computing_data_collection
;
CrysAlisPro, Agilent Technologies,
Version 1.171.37.34 (release 22-05-2014 CrysAlis171 .NET)
(compiled May 22 2014,16:03:01)
;
_computing_data_reduction
;
CrysAlisPro, Agilent Technologies,
Version 1.171.37.34 (release 22-05-2014 CrysAlis171 .NET)
(compiled May 22 2014,16:03:01)
;
_computing_molecular_graphics 'Olex2 (Dolomanov et al., 2009)'
_computing_publication_material 'Olex2 (Dolomanov et al., 2009)'
_computing_structure_refinement 'olex2.refine (Bourhis et al., 2015)'
_computing_structure_solution 'SHELXS-97 (Sheldrick, 1990)'
_diffrn_ambient_temperature 150.15
_diffrn_detector 'CCD plate'
_diffrn_detector_area_resol_mean 10.5058
_diffrn_detector_type Atlas
_diffrn_measured_fraction_theta_full 0.998
_diffrn_measured_fraction_theta_max 0.998
_diffrn_measurement_details
;
#__ type_ start__ end____ width___ exp.time_
  1 omega  -35.00   67.00   1.0000    7.5000
omega____ theta____ kappa____ phi______ frames
    -       40.7938  -38.0000  120.0000 102

#__ type_ start__ end____ width___ exp.time_
  2 omega   -2.00   97.00   1.0000    7.5000
omega____ theta____ kappa____ phi______ frames
    -       40.7938 -126.0000  -30.0000 99

#__ type_ start__ end____ width___ exp.time_
  3 omega   19.00   96.00   1.0000   30.0000
omega____ theta____ kappa____ phi______ frames
    -       93.5000 -126.0000 -150.0000 77

#__ type_ start__ end____ width___ exp.time_
  4 omega   16.00   69.00   1.0000   30.0000
omega____ theta____ kappa____ phi______ frames
    -       93.5000  -30.0000   90.0000 53

#__ type_ start__ end____ width___ exp.time_
  5 omega   19.00   96.00   1.0000   30.0000
omega____ theta____ kappa____ phi______ frames
    -       93.5000 -126.0000  120.0000 77

#__ type_ start__ end____ width___ exp.time_
  6 omega   66.00  168.00   1.0000   30.0000
omega____ theta____ kappa____ phi______ frames
    -       93.5000   45.0000   30.0000 102

#__ type_ start__ end____ width___ exp.time_
  7 omega   72.00  168.00   1.0000   30.0000
omega____ theta____ kappa____ phi______ frames
    -       93.5000  126.0000 -150.0000 96

#__ type_ start__ end____ width___ exp.time_
  8 omega   72.00  168.00   1.0000   30.0000
omega____ theta____ kappa____ phi______ frames
    -       93.5000  126.0000 -120.0000 96

#__ type_ start__ end____ width___ exp.time_
  9 omega   19.00   96.00   1.0000   30.0000
omega____ theta____ kappa____ phi______ frames
    -       93.5000 -126.0000  150.0000 77

#__ type_ start__ end____ width___ exp.time_
 10 omega   72.00  168.00   1.0000   30.0000
omega____ theta____ kappa____ phi______ frames
    -       93.5000  126.0000  -90.0000 96

#__ type_ start__ end____ width___ exp.time_
 11 omega   16.00   69.00   1.0000   30.0000
omega____ theta____ kappa____ phi______ frames
    -       93.5000  -30.0000   30.0000 53

#__ type_ start__ end____ width___ exp.time_
 12 omega    9.00  133.00   1.0000   30.0000
omega____ theta____ kappa____ phi______ frames
    -       93.5000  -92.0000 -111.5487 124

#__ type_ start__ end____ width___ exp.time_
 13 omega   15.00  127.00   1.0000   30.0000
omega____ theta____ kappa____ phi______ frames
    -       93.5000  -77.0000 -180.0000 112

#__ type_ start__ end____ width___ exp.time_
 14 omega   16.00   69.00   1.0000   30.0000
omega____ theta____ kappa____ phi______ frames
    -       93.5000  -30.0000  -90.0000 53

#__ type_ start__ end____ width___ exp.time_
 15 omega   16.00   69.00   1.0000   30.0000
omega____ theta____ kappa____ phi______ frames
    -       93.5000  -30.0000   60.0000 53

#__ type_ start__ end____ width___ exp.time_
 16 omega   12.00  143.00   1.0000   30.0000
omega____ theta____ kappa____ phi______ frames
    -       93.5000  -18.0000  147.8772 131

#__ type_ start__ end____ width___ exp.time_
 17 omega   19.00   96.00   1.0000   30.0000
omega____ theta____ kappa____ phi______ frames
    -       93.5000 -126.0000  -30.0000 77

#__ type_ start__ end____ width___ exp.time_
 18 omega   66.00  168.00   1.0000   30.0000
omega____ theta____ kappa____ phi______ frames
    -       93.5000   45.0000  -60.0000 102

#__ type_ start__ end____ width___ exp.time_
 19 omega   16.00   69.00   1.0000   30.0000
omega____ theta____ kappa____ phi______ frames
    -       93.5000  -30.0000 -180.0000 53

#__ type_ start__ end____ width___ exp.time_
 20 omega   60.00  172.00   1.0000   30.0000
omega____ theta____ kappa____ phi______ frames
    -       93.5000   77.0000    0.0000 112

#__ type_ start__ end____ width___ exp.time_
 21 omega   10.00   84.00   1.0000   30.0000
omega____ theta____ kappa____ phi______ frames
    -       93.5000  -95.0000   30.0000 74

#__ type_ start__ end____ width___ exp.time_
 22 omega   19.00  123.00   1.0000   30.0000
omega____ theta____ kappa____ phi______ frames
    -       93.5000  -59.0000  -99.0005 104

#__ type_ start__ end____ width___ exp.time_
 23 omega   19.00  124.00   1.0000   30.0000
omega____ theta____ kappa____ phi______ frames
    -       93.5000  -61.0000 -150.0000 105

#__ type_ start__ end____ width___ exp.time_
 24 omega   11.00  115.00   1.0000    7.5000
omega____ theta____ kappa____ phi______ frames
    -       40.7938   57.0000 -120.0000 104
;
_diffrn_measurement_device 'four-circle diffractometer'
_diffrn_measurement_device_type 'Xcalibur, Atlas, Gemini ultra'
_diffrn_measurement_method '\w scans'
_diffrn_orient_matrix_UB_11 0.0181537000
_diffrn_orient_matrix_UB_12 -0.0471859000
_diffrn_orient_matrix_UB_13 0.0306705000
_diffrn_orient_matrix_UB_21 -0.0798900000
_diffrn_orient_matrix_UB_22 0.0213648000
_diffrn_orient_matrix_UB_23 0.0430756000
_diffrn_orient_matrix_UB_31 -0.1184678000
_diffrn_orient_matrix_UB_32 -0.0216673000
_diffrn_orient_matrix_UB_33 -0.0243438000
_diffrn_radiation_monochromator mirror
_diffrn_radiation_probe x-ray
_diffrn_radiation_type CuK\a
_diffrn_radiation_wavelength 1.54178
_diffrn_reflns_av_R_equivalents 0.0357
_diffrn_reflns_av_unetI/netI 0.0203
_diffrn_reflns_limit_h_max 8
_diffrn_reflns_limit_h_min -12
_diffrn_reflns_limit_k_max 32
_diffrn_reflns_limit_k_min -32
_diffrn_reflns_limit_l_max 31
_diffrn_reflns_limit_l_min -31
_diffrn_reflns_number 55598
_diffrn_reflns_theta_full 67.08
_diffrn_reflns_theta_max 67.08
_diffrn_reflns_theta_min 3.22
_diffrn_source 'sealed X-ray tube'
_diffrn_source_type 'Enhance Ultra (Cu) X-ray Source'
_exptl_absorpt_coefficient_mu 0.744
_exptl_absorpt_correction_T_max 1.00000
_exptl_absorpt_correction_T_min 0.77842
_exptl_absorpt_correction_type multi-scan
_exptl_absorpt_process_details
;
CrysAlisPro, Agilent Technologies,
Version 1.171.37.34 (release 22-05-2014 CrysAlis171 .NET)
(compiled May 22 2014,16:03:01)
Empirical absorption correction using spherical harmonics,
 implemented in SCALE3 ABSPACK scaling algorithm.
;
_exptl_crystal_colour colorless
_exptl_crystal_density_diffrn 1.233
_exptl_crystal_density_method 'not measured'
_exptl_crystal_description block
_exptl_crystal_F_000 3072
_exptl_crystal_size_max 0.35
_exptl_crystal_size_mid 0.35
_exptl_crystal_size_min 0.30
_refine_diff_density_max 0.617
_refine_diff_density_min -0.485
_refine_diff_density_rms 0.068
_refine_ls_abs_structure_details 'Flack H D (1983), Acta Cryst. A39, 876-881'
_refine_ls_abs_structure_Flack 0.02(3)
_refine_ls_extinction_method none
_refine_ls_goodness_of_fit_ref 1.050
_refine_ls_hydrogen_treatment constr
_refine_ls_matrix_type full
_refine_ls_number_parameters 495
_refine_ls_number_reflns 6934
_refine_ls_number_restraints 0
_refine_ls_restrained_S_all 1.178
_refine_ls_R_factor_all 0.0776
_refine_ls_R_factor_gt 0.0757
_refine_ls_shift/su_max 0.000
_refine_ls_shift/su_mean 0.000
_refine_ls_structure_factor_coef Fsqd
_refine_ls_weighting_details 'calc w=1/[\s^2^(Fo^2^)+(0.1147P)^2^+9.1748P] where P=(Fo^2^+2Fc^2^)/3'
_refine_ls_weighting_scheme calc
_refine_ls_wR_factor_gt 0.2014
_refine_ls_wR_factor_ref 0.2040
_reflns_number_gt 6673
_reflns_number_total 6934
_reflns_threshold_expression >2sigma(I)
_cod_data_source_file c8qo00154e5.cif
_cod_data_source_block exp_9773
_cod_depositor_comments
;
The following automatic conversions were performed:

data item '_refine_ls_hydrogen_treatment' value 'CONSTR' was changed
to 'constr' in accordance with the
/home/saulius/struct/COD-crude-data/automatic-downloads/DataCite-retrospective/RSC/depositions/lib/dictionaries/cif_core.dic
dictionary named 'cif_core.dic' version 2.4.2 last updated on
2011-04-26.

Automatic conversion script
Id: cif_fix_values 6909 2019-04-08 15:41:33Z antanas 
;
_cod_original_cell_volume 7766.36(14)
_cod_database_code 1554270
_reflns_odcompleteness_completeness 99.82
_reflns_odcompleteness_iscentric 1
_reflns_odcompleteness_theta 66.97
_olex2_refinement_description
;
1. Others
 Fixed Sof: N2(0.5) C42(0.5) C43(0.5) H43A(0.5) H43B(0.5) H43C(0.5) C42'(0.5)
 C43'(0.5) H43D(0.5) H43E(0.5) H43F(0.5)
 Fixed U12: N2'(0)
 Fixed U23: N2'(0)
 Fixed Uiso: H41A(0.377) H41B(0.377) H41C(0.377) H43A(0.305) H43B(0.305)
 H43C(0.305) H43D(0.353) H43E(0.353) H43F(0.353) H3(0.054) H5(0.057) H6A(0.075)
 H6B(0.075) H9(0.071) H11A(0.141) H11B(0.141) H12A(0.137) H12B(0.137)
 H17(0.067) H18A(0.122) H18B(0.122) H18C(0.122) H19A(0.088) H19B(0.088)
 H19C(0.088) H21(0.101) H22(0.129) H23(0.139) H28A(0.099) H28B(0.099)
 H28C(0.099) H29A(0.063) H29B(0.063) H31A(0.235) H31B(0.235) H31C(0.235)
 H33(0.082) H34A(0.169) H34B(0.169) H34C(0.169) H35A(0.183) H35B(0.183)
 H35C(0.183) H37(0.131) H38A(0.293) H38B(0.293) H38C(0.293) H39A(0.277)
 H39B(0.277) H39C(0.277) H2(0.087)
 Fixed X: H41A(0.329) H41B(0.4775) H41C(0.418) H43A(0.6831) H43B(0.6435)
 H43C(0.7876) N2'(0.5) H43D(0.6888) H43E(0.7197) H43F(0.7699) H3(-0.0816)
 H5(0.188) H6A(0.2226) H6B(0.0757) H9(0.3088) H11A(0.4429) H11B(0.3759)
 H12A(0.5238) H12B(0.5746) H17(0.3859) H18A(0.6156) H18B(0.6871) H18C(0.631)
 H19A(0.2589) H19B(0.1107) H19C(0.1964) H21(0.7075) H22(0.4844) H23(0.6658)
 H28A(-0.0834) H28B(-0.0463) H28C(-0.1668) H29A(-0.1341) H29B(-0.0566)
 H31A(0.1334) H31B(0.2555) H31C(0.1243) H33(0.2025) H34A(0.1837) H34B(0.0459)
 H34C(0.1641) H35A(0.0663) H35B(-0.0093) H35C(0.1323) H37(0.0988) H38A(-0.1054)
 H38B(-0.0737) H38C(-0.1684) H39A(0.0603) H39B(0.1007) H39C(-0.0433) H2(-0.0234)
 Fixed Y: H41A(0.1103) H41B(0.107) H41C(0.1385) H43A(0.0656) H43B(0.1215)
 H43C(0.1073) H43D(0.0711) H43E(0.0778) H43F(0.0309) H3(0.0834) H5(0.1435)
 H6A(0.2341) H6B(0.2352) H9(0.1581) H11A(0.192) H11B(0.1879) H12A(0.154)
 H12B(0.1476) H17(0.0875) H18A(0.0323) H18B(0.0805) H18C(0.0772) H19A(0.2452)
 H19B(0.2493) H19C(0.2331) H21(0.0373) H22(0.1446) H23(0.1439) H28A(0.1911)
 H28B(0.1372) H28C(0.1456) H29A(0.1606) H29B(0.2101) H31A(0.2596) H31B(0.2288)
 H31C(0.2017) H33(0.004) H34A(0.0303) H34B(0.0499) H34C(0.0744) H35A(-0.063)
 H35B(-0.0376) H35C(-0.0545) H37(0.1708) H38A(0.1345) H38B(0.172) H38C(0.1874)
 H39A(0.242) H39B(0.2555) H39C(0.2577) H2(0.0567)
 Fixed Z: H41A(0.3308) H41B(0.3367) H41C(0.2919) H43A(0.4035) H43B(0.3972)
 H43C(0.4038) N2'(0.25) H43D(0.3026) H43E(0.2438) H43F(0.2735) H3(0.5559)
 H5(0.5894) H6A(0.5951) H6B(0.606) H9(0.4678) H11A(0.5045) H11B(0.5577)
 H12A(0.58) H12B(0.5239) H17(0.6162) H18A(0.5347) H18B(0.5526) H18C(0.4966)
 H19A(0.5186) H19B(0.5117) H19C(0.4651) H21(0.6355) H22(0.6825) H23(0.7364)
 H28A(0.6295) H28B(0.6471) H28C(0.6124) H29A(0.5134) H29B(0.5257) H31A(0.7656)
 H31B(0.7512) H31C(0.7585) H33(0.6339) H34A(0.7181) H34B(0.7064) H34C(0.6794)
 H35A(0.6376) H35B(0.6827) H35C(0.6912) H37(0.349) H38A(0.3318) H38B(0.2873)
 H38C(0.3313) H39A(0.305) H39B(0.3616) H39C(0.3455) H2(0.4525)
;
_olex2_submission_special_instructions 'No special instructions were received'

loop_
_space_group_symop_id
_space_group_symop_operation_xyz
1 'x, y, z'
2 '-x, -y, z+1/2'
3 '-x, y, -z+1/2'
4 'x, -y, -z'
5 'x+1/2, y+1/2, z'
6 '-x+1/2, -y+1/2, z+1/2'
7 '-x+1/2, y+1/2, -z+1/2'
8 'x+1/2, -y+1/2, -z'

loop_
_atom_site_label
_atom_site_type_symbol
_atom_site_fract_x
_atom_site_fract_y
_atom_site_fract_z
_atom_site_U_iso_or_equiv
_atom_site_adp_type
_atom_site_occupancy
_atom_site_symmetry_multiplicity
_atom_site_calc_flag
_atom_site_refinement_flags
_atom_site_disorder_assembly
_atom_site_disorder_group
N1 N 0.3938(13) 0.2047(4) 0.3834(5) 0.221(5) Uani 1 1 d DU . .
C40 C 0.4061(13) 0.1717(5) 0.3603(5) 0.204(5) Uani 1 1 d DU . .
C41 C 0.4078(19) 0.1282(6) 0.3271(6) 0.251(7) Uani 1 1 d DU . .
H41A H 0.3290 0.1103 0.3308 0.377 Uiso 1 1 calc R . .
H41B H 0.4775 0.1070 0.3367 0.377 Uiso 1 1 calc R . .
H41C H 0.4180 0.1385 0.2919 0.377 Uiso 1 1 calc R . .
N2 N 0.731(4) 0.0864(11) 0.2929(10) 0.258(8) Uani 0.50 1 d PDU A 1
C42 C 0.720(4) 0.0927(9) 0.3337(10) 0.231(9) Uani 0.50 1 d PDU A 1
C43 C 0.708(3) 0.0972(11) 0.3892(10) 0.203(8) Uani 0.50 1 d PDU A 1
H43A H 0.6831 0.0656 0.4035 0.305 Uiso 0.50 1 calc PR A 1
H43B H 0.6435 0.1215 0.3972 0.305 Uiso 0.50 1 calc PR A 1
H43C H 0.7876 0.1073 0.4038 0.305 Uiso 0.50 1 calc PR A 1
N2' N 0.5000 0.0058(8) 0.2500 0.256(8) Uani 1 2 d SDU . 2
C42' C 0.585(2) 0.0275(10) 0.2572(11) 0.245(8) Uani 0.50 1 d PDU . 2
C43' C 0.701(2) 0.0541(12) 0.2704(13) 0.236(9) Uani 0.50 1 d PDU B 2
H43D H 0.6888 0.0711 0.3026 0.353 Uiso 0.50 1 calc PR B 2
H43E H 0.7197 0.0778 0.2438 0.353 Uiso 0.50 1 calc PR B 2
H43F H 0.7699 0.0309 0.2735 0.353 Uiso 0.50 1 calc PR B 2
C1 C 0.0558(3) 0.15600(12) 0.49102(13) 0.0466(7) Uani 1 1 d . . .
C2 C 0.0468(3) 0.09978(12) 0.49878(13) 0.0439(7) Uani 1 1 d . . .
C3 C 0.0047(3) 0.09730(13) 0.55479(13) 0.0452(7) Uani 1 1 d . . .
H3 H -0.0816 0.0834 0.5559 0.054 Uiso 1 1 calc R . .
C4 C -0.0016(3) 0.15083(13) 0.57253(14) 0.0479(8) Uani 1 1 d . . .
C5 C 0.1345(3) 0.17017(13) 0.57527(14) 0.0475(8) Uani 1 1 d . . .
H5 H 0.1880 0.1435 0.5894 0.057 Uiso 1 1 calc R . .
C6 C 0.1517(5) 0.21473(15) 0.60831(16) 0.0626(10) Uani 1 1 d . . .
H6A H 0.2226 0.2341 0.5951 0.075 Uiso 1 1 calc R . .
H6B H 0.0757 0.2352 0.6060 0.075 Uiso 1 1 calc R . .
C7 C 0.1758(5) 0.20283(18) 0.66290(17) 0.0679(11) Uani 1 1 d . . .
C8 C 0.2860(3) 0.09524(12) 0.50656(12) 0.0426(7) Uani 1 1 d . . .
C9 C 0.2956(3) 0.15075(13) 0.50438(17) 0.0596(10) Uani 1 1 d DU . .
H9 H 0.3088 0.1581 0.4678 0.071 Uiso 1 1 calc R . .
C10 C 0.1711(3) 0.17714(12) 0.51778(15) 0.0482(8) Uani 1 1 d . . .
C11 C 0.4053(5) 0.16851(19) 0.5285(3) 0.118(2) Uani 1 1 d DU . .
H11A H 0.4429 0.1920 0.5045 0.141 Uiso 1 1 calc R . .
H11B H 0.3759 0.1879 0.5577 0.141 Uiso 1 1 calc R . .
C12 C 0.5021(8) 0.14100(13) 0.5462(3) 0.114(2) Uani 1 1 d DU . .
H12A H 0.5238 0.1540 0.5800 0.137 Uiso 1 1 calc R . .
H12B H 0.5746 0.1476 0.5239 0.137 Uiso 1 1 calc R . .
C13 C 0.4933(4) 0.08948(12) 0.55113(17) 0.0593(10) Uani 1 1 d DU . .
C14 C 0.3832(3) 0.06770(12) 0.52208(13) 0.0427(7) Uani 1 1 d . . .
C15 C 0.3864(3) 0.01392(11) 0.52103(13) 0.0402(7) Uani 1 1 d . . .
C16 C 0.4157(3) -0.00952(13) 0.57111(14) 0.0492(8) Uani 1 1 d . . .
C17 C 0.4668(4) 0.07246(15) 0.60551(15) 0.0559(9) Uani 1 1 d . . .
H17 H 0.3859 0.0875 0.6162 0.067 Uiso 1 1 calc R . .
C18 C 0.6182(4) 0.0679(2) 0.53201(19) 0.0812(15) Uani 1 1 d . . .
H18A H 0.6156 0.0323 0.5347 0.122 Uiso 1 1 calc R . .
H18B H 0.6871 0.0805 0.5526 0.122 Uiso 1 1 calc R . .
H18C H 0.6310 0.0772 0.4966 0.122 Uiso 1 1 calc R . .
C19 C 0.1856(4) 0.23113(14) 0.50186(17) 0.0588(9) Uani 1 1 d . . .
H19A H 0.2589 0.2452 0.5186 0.088 Uiso 1 1 calc R . .
H19B H 0.1107 0.2493 0.5117 0.088 Uiso 1 1 calc R . .
H19C H 0.1964 0.2331 0.4651 0.088 Uiso 1 1 calc R . .
C20 C 0.5626(5) 0.08534(17) 0.64487(16) 0.0678(11) Uani 1 1 d U . .
C21 C 0.6745(5) 0.0637(2) 0.6545(2) 0.0842(15) Uani 1 1 d U . .
H21 H 0.7075 0.0373 0.6355 0.101 Uiso 1 1 calc R . .
C22 C 0.5522(8) 0.1224(3) 0.6800(2) 0.107(2) Uani 1 1 d U . .
H22 H 0.4844 0.1446 0.6825 0.129 Uiso 1 1 calc R . .
C23 C 0.6508(9) 0.1221(3) 0.7091(2) 0.116(3) Uani 1 1 d U . .
H23 H 0.6658 0.1439 0.7364 0.139 Uiso 1 1 calc R . .
C28 C -0.0816(5) 0.15669(17) 0.61952(17) 0.0662(11) Uani 1 1 d . . .
H28A H -0.0834 0.1911 0.6295 0.099 Uiso 1 1 calc R . .
H28B H -0.0463 0.1372 0.6471 0.099 Uiso 1 1 calc R . .
H28C H -0.1668 0.1456 0.6124 0.099 Uiso 1 1 calc R . .
C29 C -0.0523(3) 0.17414(14) 0.52384(15) 0.0521(8) Uani 1 1 d . . .
H29A H -0.1341 0.1606 0.5134 0.063 Uiso 1 1 calc R . .
H29B H -0.0566 0.2101 0.5257 0.063 Uiso 1 1 calc R . .
C30 C 0.1697(3) 0.07356(12) 0.48665(12) 0.0438(7) Uani 1 1 d . . .
C31 C 0.1649(11) 0.2315(4) 0.7464(3) 0.157(4) Uani 1 1 d . . .
H31A H 0.1334 0.2596 0.7656 0.235 Uiso 1 1 calc R . .
H31B H 0.2555 0.2288 0.7512 0.235 Uiso 1 1 calc R . .
H31C H 0.1243 0.2017 0.7585 0.235 Uiso 1 1 calc R . .
C32 C 0.0325(4) 0.02878(14) 0.60959(15) 0.0519(8) Uani 1 1 d . . .
C33 C 0.1178(5) 0.00819(16) 0.64925(16) 0.0683(11) Uani 1 1 d . . .
H33 H 0.2025 0.0040 0.6339 0.082 Uiso 1 1 calc R . .
C34 C 0.1288(9) 0.0438(3) 0.6920(2) 0.112(2) Uani 1 1 d . . .
H34A H 0.1837 0.0303 0.7181 0.169 Uiso 1 1 calc R . .
H34B H 0.0459 0.0499 0.7064 0.169 Uiso 1 1 calc R . .
H34C H 0.1641 0.0744 0.6794 0.169 Uiso 1 1 calc R . .
C35 C 0.0729(10) -0.0410(2) 0.6667(3) 0.122(3) Uani 1 1 d . . .
H35A H 0.0663 -0.0630 0.6376 0.183 Uiso 1 1 calc R . .
H35B H -0.0093 -0.0376 0.6827 0.183 Uiso 1 1 calc R . .
H35C H 0.1323 -0.0545 0.6912 0.183 Uiso 1 1 calc R . .
C36 C -0.0164(6) 0.1870(2) 0.41005(19) 0.0846(14) Uani 1 1 d U . .
C37 C 0.0207(8) 0.1898(3) 0.3554(2) 0.1092(19) Uani 1 1 d U . .
H37 H 0.0988 0.1708 0.3490 0.131 Uiso 1 1 calc R . .
C38 C -0.0925(14) 0.1689(5) 0.3234(4) 0.195(4) Uani 1 1 d U . .
H38A H -0.1054 0.1345 0.3318 0.293 Uiso 1 1 calc R . .
H38B H -0.0737 0.1720 0.2873 0.293 Uiso 1 1 calc R . .
H38C H -0.1684 0.1874 0.3313 0.293 Uiso 1 1 calc R . .
C39 C 0.0358(14) 0.2403(4) 0.3407(4) 0.185(4) Uani 1 1 d U . .
H39A H 0.0603 0.2420 0.3050 0.277 Uiso 1 1 calc R . .
H39B H 0.1007 0.2555 0.3616 0.277 Uiso 1 1 calc R . .
H39C H -0.0433 0.2577 0.3455 0.277 Uiso 1 1 calc R . .
O1 O 0.0651(3) 0.16438(12) 0.43735(11) 0.0683(8) Uani 1 1 d U . .
O2 O -0.0490(2) 0.08152(10) 0.46788(11) 0.0577(7) Uani 1 1 d . . .
H2 H -0.0234 0.0567 0.4525 0.087 Uiso 1 1 calc R . .
O3 O -0.0675(3) 0.01300(11) 0.59754(15) 0.0748(9) Uani 1 1 d . . .
O4 O 0.0835(2) 0.06844(9) 0.58732(10) 0.0491(6) Uani 1 1 d . . .
O5 O 0.2291(5) 0.16751(16) 0.67791(14) 0.0978(12) Uani 1 1 d . . .
O6 O 0.1377(5) 0.23827(17) 0.69310(15) 0.1042(14) Uani 1 1 d . . .
O7 O 0.1638(2) 0.03728(10) 0.46072(11) 0.0591(7) Uani 1 1 d . . .
O8 O 0.4156(4) -0.05191(11) 0.57993(12) 0.0764(9) Uani 1 1 d . . .
O9 O 0.4525(3) 0.01994(11) 0.60921(10) 0.0648(8) Uani 1 1 d . . .
O10 O 0.7319(5) 0.0840(3) 0.69360(19) 0.1264(19) Uani 1 1 d U . .
O11 O -0.1081(6) 0.2045(2) 0.42607(18) 0.142(2) Uani 1 1 d U . .

loop_
_atom_site_aniso_label
_atom_site_aniso_U_11
_atom_site_aniso_U_22
_atom_site_aniso_U_33
_atom_site_aniso_U_23
_atom_site_aniso_U_13
_atom_site_aniso_U_12
N1 0.242(9) 0.209(8) 0.212(8) 0.009(6) 0.065(7) -0.066(7)
C40 0.231(9) 0.197(8) 0.184(8) 0.019(6) 0.048(8) -0.036(8)
C41 0.275(11) 0.236(9) 0.243(10) -0.011(7) 0.011(9) 0.009(9)
N2 0.259(11) 0.280(12) 0.236(10) -0.007(9) 0.009(9) 0.000(9)
C42 0.221(12) 0.252(12) 0.219(10) -0.010(9) -0.004(9) -0.009(9)
C43 0.174(11) 0.235(12) 0.200(10) 0.014(10) -0.019(9) -0.022(9)
N2' 0.260(10) 0.244(10) 0.264(10) 0.000 -0.017(9) 0.000
C42' 0.244(11) 0.243(11) 0.250(11) 0.005(8) -0.006(8) 0.004(7)
C43' 0.244(11) 0.231(12) 0.232(12) -0.011(9) 0.014(9) 0.007(8)
C1 0.0498(18) 0.0494(17) 0.0406(16) 0.0023(13) -0.0023(14) 0.0077(15)
C2 0.0346(15) 0.0491(17) 0.0480(17) -0.0037(14) -0.0057(13) 0.0010(14)
C3 0.0363(15) 0.0508(18) 0.0485(18) 0.0012(14) 0.0013(14) 0.0001(14)
C4 0.0464(17) 0.0484(18) 0.0489(18) -0.0042(15) 0.0014(15) 0.0020(15)
C5 0.0494(18) 0.0432(16) 0.0500(18) 0.0035(14) -0.0032(15) -0.0028(14)
C6 0.074(3) 0.057(2) 0.056(2) -0.0069(17) -0.012(2) -0.0070(19)
C7 0.075(3) 0.073(3) 0.056(2) -0.008(2) -0.010(2) -0.009(2)
C8 0.0377(15) 0.0465(17) 0.0434(16) -0.0020(13) 0.0034(13) -0.0007(13)
C9 0.0454(18) 0.0480(19) 0.085(3) 0.0162(18) 0.0111(18) 0.0014(15)
C10 0.0480(18) 0.0409(16) 0.056(2) 0.0085(14) 0.0016(16) 0.0002(14)
C11 0.069(3) 0.059(2) 0.224(6) 0.016(3) -0.034(4) -0.017(2)
C12 0.125(4) 0.069(3) 0.148(4) 0.012(3) -0.081(4) -0.027(3)
C13 0.055(2) 0.057(2) 0.066(2) 0.0070(17) -0.0215(18) -0.0160(17)
C14 0.0398(16) 0.0414(15) 0.0468(17) -0.0030(13) -0.0026(14) -0.0036(13)
C15 0.0326(14) 0.0422(15) 0.0458(16) -0.0017(13) -0.0013(13) -0.0003(12)
C16 0.0478(18) 0.053(2) 0.0466(18) 0.0011(15) -0.0031(15) -0.0071(15)
C17 0.0495(19) 0.063(2) 0.056(2) -0.0100(17) -0.0075(17) -0.0073(17)
C18 0.0382(19) 0.132(4) 0.073(3) 0.023(3) -0.0065(19) -0.025(2)
C19 0.061(2) 0.0455(18) 0.070(2) 0.0113(17) 0.0012(19) 0.0020(17)
C20 0.072(3) 0.075(3) 0.056(2) 0.0026(19) -0.018(2) -0.022(2)
C21 0.064(3) 0.115(4) 0.074(3) 0.016(3) -0.026(2) -0.014(3)
C22 0.140(5) 0.104(4) 0.078(3) -0.026(3) -0.011(4) -0.018(4)
C23 0.154(6) 0.133(5) 0.061(3) -0.011(3) -0.042(4) -0.069(5)
C28 0.069(3) 0.070(3) 0.059(2) -0.0057(19) 0.014(2) 0.004(2)
C29 0.0446(17) 0.0519(18) 0.060(2) -0.0010(16) -0.0003(16) 0.0099(15)
C30 0.0431(17) 0.0472(17) 0.0412(16) 0.0023(14) -0.0039(13) 0.0041(14)
C31 0.175(9) 0.232(10) 0.063(3) -0.051(5) -0.016(5) 0.029(8)
C32 0.053(2) 0.0498(18) 0.0527(19) 0.0009(15) 0.0124(16) -0.0050(16)
C33 0.086(3) 0.064(2) 0.054(2) 0.0125(19) 0.010(2) 0.005(2)
C34 0.176(7) 0.103(4) 0.059(3) -0.005(3) -0.030(4) 0.007(5)
C35 0.185(8) 0.079(4) 0.101(5) 0.039(3) -0.016(5) -0.014(4)
C36 0.103(3) 0.092(3) 0.060(2) 0.002(2) -0.003(2) 0.045(3)
C37 0.140(5) 0.129(4) 0.059(3) 0.020(3) 0.001(3) 0.055(4)
C38 0.224(8) 0.226(8) 0.135(6) -0.033(7) -0.034(6) 0.026(7)
C39 0.220(8) 0.175(6) 0.159(7) 0.044(6) 0.056(7) 0.022(6)
O1 0.0733(18) 0.0782(18) 0.0534(15) 0.0094(13) 0.0017(14) 0.0176(16)
O2 0.0435(13) 0.0666(16) 0.0631(16) -0.0176(13) -0.0131(12) 0.0057(11)
O3 0.0616(17) 0.0648(18) 0.098(2) 0.0115(16) 0.0063(17) -0.0150(14)
O4 0.0449(12) 0.0487(12) 0.0536(13) 0.0067(10) -0.0012(10) -0.0059(10)
O5 0.123(3) 0.104(3) 0.067(2) 0.0014(19) -0.025(2) 0.015(3)
O6 0.126(3) 0.118(3) 0.069(2) -0.033(2) -0.013(2) 0.020(3)
O7 0.0495(13) 0.0607(15) 0.0672(16) -0.0210(13) -0.0130(13) 0.0104(12)
O8 0.109(3) 0.0600(17) 0.0602(17) 0.0123(13) -0.0229(17) -0.0125(17)
O9 0.0763(18) 0.0713(17) 0.0467(14) 0.0002(12) -0.0079(13) -0.0239(15)
O10 0.115(3) 0.174(5) 0.090(3) 0.024(3) -0.042(3) -0.063(3)
O11 0.140(4) 0.205(5) 0.080(2) 0.023(3) 0.013(3) 0.112(4)

loop_
_atom_type_symbol
_atom_type_description
_atom_type_scat_dispersion_real
_atom_type_scat_dispersion_imag
_atom_type_scat_source
C C 0.0181 0.0091 'International Tables Vol C Tables 4.2.6.8 and 6.1.1.4'
H H 0.0000 0.0000 'International Tables Vol C Tables 4.2.6.8 and 6.1.1.4'
O O 0.0492 0.0322 'International Tables Vol C Tables 4.2.6.8 and 6.1.1.4'
N N 0.0311 0.0180 'International Tables Vol C Tables 4.2.6.8 and 6.1.1.4'

loop_
_geom_angle_atom_site_label_1
_geom_angle_atom_site_label_2
_geom_angle_atom_site_label_3
_geom_angle
_geom_angle_site_symmetry_1
_geom_angle_site_symmetry_3
N1 C40 C41 173.4(13) . .
C40 C41 H41A 109.5 . .
C40 C41 H41B 109.5 . .
C40 C41 H41C 109.5 . .
H41A C41 H41B 109.5 . .
H41A C41 H41C 109.5 . .
H41B C41 H41C 109.5 . .
N2 C42 C43 176(2) . .
C42' N2' C42' 115(4) 3_655 .
N2' C42' C42' 32.7(19) . 3_655
N2' C42' C43' 175(2) . .
C43' C42' C42' 150.2(19) . 3_655
C42' C43' H43D 109.5 . .
C42' C43' H43E 109.5 . .
C42' C43' H43F 109.5 . .
H43D C43' H43E 109.5 . .
H43D C43' H43F 109.5 . .
H43E C43' H43F 109.5 . .
C10 C1 C2 111.2(3) . .
C29 C1 C2 101.6(3) . .
C29 C1 C10 102.9(3) . .
O1 C1 C2 107.0(3) . .
O1 C1 C10 109.8(3) . .
O1 C1 C29 124.0(3) . .
C3 C2 C1 100.8(3) . .
C30 C2 C1 112.6(3) . .
C30 C2 C3 115.4(3) . .
O2 C2 C1 108.7(3) . .
O2 C2 C3 109.2(3) . .
O2 C2 C30 109.7(3) . .
C2 C3 H3 108.3 . .
C4 C3 C2 105.2(3) . .
C4 C3 H3 108.3 . .
O4 C3 C2 115.1(3) . .
O4 C3 H3 108.3 . .
O4 C3 C4 111.5(3) . .
C3 C4 C5 107.4(3) . .
C28 C4 C3 112.0(3) . .
C28 C4 C5 117.1(3) . .
C28 C4 C29 116.3(3) . .
C29 C4 C3 99.0(3) . .
C29 C4 C5 103.2(3) . .
C4 C5 H5 107.8 . .
C4 C5 C10 103.2(3) . .
C6 C5 C4 114.6(3) . .
C6 C5 H5 107.8 . .
C6 C5 C10 115.3(3) . .
C10 C5 H5 107.8 . .
C5 C6 H6A 108.8 . .
C5 C6 H6B 108.8 . .
H6A C6 H6B 107.7 . .
C7 C6 C5 113.6(4) . .
C7 C6 H6A 108.8 . .
C7 C6 H6B 108.8 . .
O5 C7 C6 125.4(4) . .
O5 C7 O6 122.9(5) . .
O6 C7 C6 111.6(4) . .
C14 C8 C9 121.2(3) . .
C14 C8 C30 122.2(3) . .
C30 C8 C9 116.4(3) . .
C8 C9 H9 104.4 . .
C8 C9 C10 113.4(3) . .
C10 C9 H9 104.4 . .
C11 C9 C8 112.3(3) . .
C11 C9 H9 104.4 . .
C11 C9 C10 116.4(4) . .
C1 C10 C5 101.4(3) . .
C1 C10 C9 114.0(3) . .
C1 C10 C19 108.4(3) . .
C9 C10 C5 112.0(3) . .
C19 C10 C5 113.7(3) . .
C19 C10 C9 107.3(3) . .
C9 C11 H11A 105.8 . .
C9 C11 H11B 105.8 . .
H11A C11 H11B 106.2 . .
C12 C11 C9 126.2(4) . .
C12 C11 H11A 105.8 . .
C12 C11 H11B 105.8 . .
C11 C12 H12A 106.8 . .
C11 C12 H12B 106.8 . .
C11 C12 C13 122.0(5) . .
H12A C12 H12B 106.7 . .
C13 C12 H12A 106.8 . .
C13 C12 H12B 106.8 . .
C12 C13 C14 113.1(4) . .
C12 C13 C17 113.6(5) . .
C12 C13 C18 107.0(5) . .
C14 C13 C17 102.1(3) . .
C14 C13 C18 110.6(3) . .
C17 C13 C18 110.4(3) . .
C8 C14 C13 121.9(3) . .
C8 C14 C15 124.9(3) . .
C15 C14 C13 112.5(3) . .
C14 C15 C16 114.5(3) . .
C15 C15 C14 125.5(4) 4_556 .
C15 C15 C16 119.0(4) 4_556 .
O8 C16 C15 126.2(3) . .
O8 C16 O9 116.1(3) . .
O9 C16 C15 117.5(3) . .
C13 C17 H17 107.3 . .
C20 C17 C13 116.8(3) . .
C20 C17 H17 107.3 . .
O9 C17 C13 112.6(3) . .
O9 C17 H17 107.3 . .
O9 C17 C20 105.0(3) . .
C13 C18 H18A 109.5 . .
C13 C18 H18B 109.5 . .
C13 C18 H18C 109.5 . .
H18A C18 H18B 109.5 . .
H18A C18 H18C 109.5 . .
H18B C18 H18C 109.5 . .
C10 C19 H19A 109.5 . .
C10 C19 H19B 109.5 . .
C10 C19 H19C 109.5 . .
H19A C19 H19B 109.5 . .
H19A C19 H19C 109.5 . .
H19B C19 H19C 109.5 . .
C21 C20 C17 128.8(5) . .
C21 C20 C22 105.4(5) . .
C22 C20 C17 125.7(6) . .
C20 C21 H21 124.1 . .
O10 C21 C20 111.7(6) . .
O10 C21 H21 124.1 . .
C20 C22 H22 125.5 . .
C23 C22 C20 109.1(8) . .
C23 C22 H22 125.5 . .
C22 C23 H23 125.4 . .
C22 C23 O10 109.1(6) . .
O10 C23 H23 125.4 . .
C4 C28 H28A 109.5 . .
C4 C28 H28B 109.5 . .
C4 C28 H28C 109.5 . .
H28A C28 H28B 109.5 . .
H28A C28 H28C 109.5 . .
H28B C28 H28C 109.5 . .
C1 C29 C4 94.2(3) . .
C1 C29 H29A 112.9 . .
C1 C29 H29B 112.9 . .
C4 C29 H29A 112.9 . .
C4 C29 H29B 112.9 . .
H29A C29 H29B 110.3 . .
C8 C30 C2 117.4(3) . .
O7 C30 C2 117.3(3) . .
O7 C30 C8 125.3(3) . .
H31A C31 H31B 109.5 . .
H31A C31 H31C 109.5 . .
H31B C31 H31C 109.5 . .
O6 C31 H31A 109.5 . .
O6 C31 H31B 109.5 . .
O6 C31 H31C 109.5 . .
O3 C32 C33 126.4(4) . .
O3 C32 O4 122.4(4) . .
O4 C32 C33 111.2(3) . .
C32 C33 H33 108.1 . .
C32 C33 C35 111.0(5) . .
C34 C33 C32 109.3(4) . .
C34 C33 H33 108.1 . .
C34 C33 C35 112.2(5) . .
C35 C33 H33 108.1 . .
C33 C34 H34A 109.5 . .
C33 C34 H34B 109.5 . .
C33 C34 H34C 109.5 . .
H34A C34 H34B 109.5 . .
H34A C34 H34C 109.5 . .
H34B C34 H34C 109.5 . .
C33 C35 H35A 109.5 . .
C33 C35 H35B 109.5 . .
C33 C35 H35C 109.5 . .
H35A C35 H35B 109.5 . .
H35A C35 H35C 109.5 . .
H35B C35 H35C 109.5 . .
O1 C36 C37 112.6(5) . .
O11 C36 C37 123.3(5) . .
O11 C36 O1 124.1(5) . .
C36 C37 H37 111.0 . .
C36 C37 C38 107.2(8) . .
C38 C37 H37 111.0 . .
C39 C37 C36 109.7(7) . .
C39 C37 H37 111.0 . .
C39 C37 C38 106.6(9) . .
C37 C38 H38A 109.5 . .
C37 C38 H38B 109.5 . .
C37 C38 H38C 109.5 . .
H38A C38 H38B 109.5 . .
H38A C38 H38C 109.5 . .
H38B C38 H38C 109.5 . .
C37 C39 H39A 109.5 . .
C37 C39 H39B 109.5 . .
C37 C39 H39C 109.5 . .
H39A C39 H39B 109.5 . .
H39A C39 H39C 109.5 . .
H39B C39 H39C 109.5 . .
C36 O1 C1 125.5(4) . .
C2 O2 H2 109.5 . .
C32 O4 C3 117.7(3) . .
C7 O6 C31 115.6(6) . .
C16 O9 C17 125.0(3) . .
C21 O10 C23 104.6(5) . .

loop_
_geom_bond_atom_site_label_1
_geom_bond_atom_site_label_2
_geom_bond_distance
_geom_bond_site_symmetry_2
N1 C40 1.1013(11) .
C40 C41 1.4812(11) .
C41 H41A 0.9800 .
C41 H41B 0.9800 .
C41 H41C 0.9800 .
N2 C42 1.1007(12) .
C42 C43 1.4805(11) .
C43 H43A 0.9800 .
C43 H43B 0.9800 .
C43 H43C 0.9800 .
N2' C42' 1.1008(11) .
N2' C42' 1.1008(11) 3_655
C42' C42' 1.85(4) 3_655
C42' C43' 1.4805(11) .
C43' H43D 0.9800 .
C43' H43E 0.9800 .
C43' H43F 0.9800 .
C1 C2 1.559(5) .
C1 C10 1.537(5) .
C1 C29 1.529(5) .
C1 O1 1.442(4) .
C2 C3 1.551(5) .
C2 C30 1.533(5) .
C2 O2 1.404(4) .
C3 H3 1.0000 .
C3 C4 1.543(5) .
C3 O4 1.442(4) .
C4 C5 1.552(5) .
C4 C28 1.518(5) .
C4 C29 1.537(5) .
C5 H5 1.0000 .
C5 C6 1.514(5) .
C5 C10 1.582(5) .
C6 H6A 0.9900 .
C6 H6B 0.9900 .
C6 C7 1.503(6) .
C7 O5 1.192(6) .
C7 O6 1.323(6) .
C8 C9 1.527(5) .
C8 C14 1.349(5) .
C8 C30 1.477(5) .
C9 H9 1.0000 .
C9 C10 1.557(5) .
C9 C11 1.4219(12) .
C10 C19 1.547(5) .
C11 H11A 0.9900 .
C11 H11B 0.9900 .
C11 C12 1.364(8) .
C12 H12A 0.9900 .
C12 H12B 0.9900 .
C12 C13 1.4223(11) .
C13 C14 1.528(5) .
C13 C17 1.539(6) .
C13 C18 1.547(7) .
C14 C15 1.476(5) .
C15 C15 1.350(7) 4_556
C15 C16 1.506(5) .
C16 O8 1.186(5) .
C16 O9 1.350(5) .
C17 H17 1.0000 .
C17 C20 1.503(5) .
C17 O9 1.452(5) .
C18 H18A 0.9800 .
C18 H18B 0.9800 .
C18 H18C 0.9800 .
C19 H19A 0.9800 .
C19 H19B 0.9800 .
C19 H19C 0.9800 .
C20 C21 1.361(8) .
C20 C22 1.382(8) .
C21 H21 0.9500 .
C21 O10 1.326(7) .
C22 H22 0.9500 .
C22 C23 1.307(11) .
C23 H23 0.9500 .
C23 O10 1.419(11) .
C28 H28A 0.9800 .
C28 H28B 0.9800 .
C28 H28C 0.9800 .
C29 H29A 0.9900 .
C29 H29B 0.9900 .
C30 O7 1.210(4) .
C31 H31A 0.9800 .
C31 H31B 0.9800 .
C31 H31C 0.9800 .
C31 O6 1.453(9) .
C32 C33 1.501(6) .
C32 O3 1.198(5) .
C32 O4 1.352(4) .
C33 H33 1.0000 .
C33 C34 1.499(8) .
C33 C35 1.505(8) .
C34 H34A 0.9800 .
C34 H34B 0.9800 .
C34 H34C 0.9800 .
C35 H35A 0.9800 .
C35 H35B 0.9800 .
C35 H35C 0.9800 .
C36 C37 1.500(8) .
C36 O1 1.291(6) .
C36 O11 1.173(7) .
C37 H37 1.0000 .
C37 C38 1.585(15) .
C37 C39 1.449(13) .
C38 H38A 0.9800 .
C38 H38B 0.9800 .
C38 H38C 0.9800 .
C39 H39A 0.9800 .
C39 H39B 0.9800 .
C39 H39C 0.9800 .
O2 H2 0.8400 .

loop_
_geom_torsion_atom_site_label_1
_geom_torsion_atom_site_label_2
_geom_torsion_atom_site_label_3
_geom_torsion_atom_site_label_4
_geom_torsion
_geom_torsion_site_symmetry_1
_geom_torsion_site_symmetry_4
C42' N2' C42' C43' 132(52) 3_655 .
C1 C2 C3 C4 -1.6(3) . .
C1 C2 C3 O4 -124.7(3) . .
C1 C2 C30 C8 45.0(4) . .
C1 C2 C30 O7 -133.6(3) . .
C2 C1 C10 C5 -68.6(3) . .
C2 C1 C10 C9 52.0(4) . .
C2 C1 C10 C19 171.4(3) . .
C2 C1 C29 C4 58.2(3) . .
C2 C1 O1 C36 115.8(5) . .
C2 C3 C4 C5 -69.6(3) . .
C2 C3 C4 C28 160.6(3) . .
C2 C3 C4 C29 37.4(3) . .
C2 C3 O4 C32 -117.6(3) . .
C3 C2 C30 C8 -69.9(4) . .
C3 C2 C30 O7 111.4(4) . .
C3 C4 C5 C6 -159.8(3) . .
C3 C4 C5 C10 74.0(3) . .
C3 C4 C29 C1 -57.7(3) . .
C4 C3 O4 C32 122.7(3) . .
C4 C5 C6 C7 87.6(5) . .
C4 C5 C10 C1 -5.4(3) . .
C4 C5 C10 C9 -127.4(3) . .
C4 C5 C10 C19 110.8(3) . .
C5 C4 C29 C1 52.7(3) . .
C5 C6 C7 O5 31.4(7) . .
C5 C6 C7 O6 -152.7(4) . .
C6 C5 C10 C1 -131.2(3) . .
C6 C5 C10 C9 106.8(4) . .
C6 C5 C10 C19 -15.0(5) . .
C6 C7 O6 C31 -175.9(6) . .
C8 C9 C10 C1 -46.7(4) . .
C8 C9 C10 C5 67.7(4) . .
C8 C9 C10 C19 -166.8(3) . .
C8 C9 C11 C12 8.3(11) . .
C8 C14 C15 C15 66.5(4) . 4_556
C8 C14 C15 C16 -125.2(4) . .
C9 C8 C14 C13 16.6(5) . .
C9 C8 C14 C15 -174.2(3) . .
C9 C8 C30 C2 -40.3(4) . .
C9 C8 C30 O7 138.2(4) . .
C9 C11 C12 C13 -12.4(15) . .
C10 C1 C2 C3 73.7(3) . .
C10 C1 C2 C30 -49.9(4) . .
C10 C1 C2 O2 -171.7(3) . .
C10 C1 C29 C4 -57.0(3) . .
C10 C1 O1 C36 -123.5(5) . .
C10 C5 C6 C7 -152.7(4) . .
C10 C9 C11 C12 141.5(8) . .
C11 C9 C10 C1 -179.4(4) . .
C11 C9 C10 C5 -64.9(5) . .
C11 C9 C10 C19 60.5(5) . .
C11 C12 C13 C14 15.7(11) . .
C11 C12 C13 C17 -100.1(9) . .
C11 C12 C13 C18 137.8(9) . .
C12 C13 C14 C8 -18.4(7) . .
C12 C13 C14 C15 171.1(5) . .
C12 C13 C17 C20 -61.1(6) . .
C12 C13 C17 O9 177.3(4) . .
C13 C14 C15 C15 -123.4(3) . 4_556
C13 C14 C15 C16 44.9(4) . .
C13 C17 C20 C21 -78.6(6) . .
C13 C17 C20 C22 102.5(6) . .
C13 C17 O9 C16 -25.4(5) . .
C14 C8 C9 C10 -145.2(3) . .
C14 C8 C9 C11 -10.6(6) . .
C14 C8 C30 C2 144.9(3) . .
C14 C8 C30 O7 -36.6(5) . .
C14 C13 C17 C20 176.7(4) . .
C14 C13 C17 O9 55.2(4) . .
C14 C15 C16 O8 175.0(4) . .
C14 C15 C16 O9 -8.9(5) . .
C15 C15 C16 O8 -15.9(5) 4_556 .
C15 C15 C16 O9 160.3(3) 4_556 .
C15 C16 O9 C17 -0.5(5) . .
C17 C13 C14 C8 104.1(4) . .
C17 C13 C14 C15 -66.4(4) . .
C17 C20 C21 O10 -177.5(5) . .
C17 C20 C22 C23 178.0(5) . .
C18 C13 C14 C8 -138.4(4) . .
C18 C13 C14 C15 51.1(4) . .
C18 C13 C17 C20 59.1(5) . .
C18 C13 C17 O9 -62.5(4) . .
C20 C17 O9 C16 -153.5(4) . .
C20 C21 O10 C23 -1.4(7) . .
C20 C22 C23 O10 0.4(8) . .
C21 C20 C22 C23 -1.2(7) . .
C22 C20 C21 O10 1.6(6) . .
C22 C23 O10 C21 0.6(8) . .
C28 C4 C5 C6 -32.9(5) . .
C28 C4 C5 C10 -159.1(3) . .
C28 C4 C29 C1 -177.8(3) . .
C29 C1 C2 C3 -35.2(3) . .
C29 C1 C2 C30 -158.8(3) . .
C29 C1 C2 O2 79.4(3) . .
C29 C1 C10 C5 39.4(3) . .
C29 C1 C10 C9 160.0(3) . .
C29 C1 C10 C19 -80.6(3) . .
C29 C1 O1 C36 -1.6(7) . .
C29 C4 C5 C6 96.2(4) . .
C29 C4 C5 C10 -30.0(3) . .
C30 C2 C3 C4 120.0(3) . .
C30 C2 C3 O4 -3.2(4) . .
C30 C8 C9 C10 40.0(5) . .
C30 C8 C9 C11 174.6(5) . .
C30 C8 C14 C13 -168.9(3) . .
C30 C8 C14 C15 0.3(6) . .
C33 C32 O4 C3 -169.5(3) . .
C37 C36 O1 C1 179.9(5) . .
O1 C1 C2 C3 -166.5(3) . .
O1 C1 C2 C30 69.9(4) . .
O1 C1 C2 O2 -51.9(4) . .
O1 C1 C10 C5 173.2(3) . .
O1 C1 C10 C9 -66.2(4) . .
O1 C1 C10 C19 53.2(4) . .
O1 C1 C29 C4 178.0(3) . .
O1 C36 C37 C38 126.8(7) . .
O1 C36 C37 C39 -117.8(9) . .
O2 C2 C3 C4 -115.9(3) . .
O2 C2 C3 O4 121.0(3) . .
O2 C2 C30 C8 166.3(3) . .
O2 C2 C30 O7 -12.4(5) . .
O3 C32 C33 C34 -114.1(6) . .
O3 C32 C33 C35 10.1(7) . .
O3 C32 O4 C3 11.4(5) . .
O4 C3 C4 C5 55.8(4) . .
O4 C3 C4 C28 -74.0(4) . .
O4 C3 C4 C29 162.8(3) . .
O4 C32 C33 C34 66.8(6) . .
O4 C32 C33 C35 -169.0(5) . .
O5 C7 O6 C31 0.0(9) . .
O8 C16 O9 C17 176.0(4) . .
O9 C17 C20 C21 46.9(6) . .
O9 C17 C20 C22 -132.1(5) . .
O11 C36 C37 C38 -54.8(11) . .
O11 C36 C37 C39 60.6(12) . .
O11 C36 O1 C1 1.5(10) . .
